data_4064205
loop_
_publ_author_name
'Kljun, Jakob'
'Bytzek, Anna K.'
'Kandioller, Wolfgang'
'Bartel, Caroline'
'Jakupec, Michael A.'
'Hartinger, Christian G.'
'Keppler, Bernhard K.'
'Turel, Iztok'

_publ_section_title
;
 Physicochemical Studies and Anticancer Potency of Ruthenium \h-p-Cymene
 Complexes Containing Antibacterial Quinolones.
;
_journal_issue 9
_journal_name_full Organometallics
_journal_page_first 2506
_journal_page_last 2512
_journal_paper_doi 10.1021/om101180c
_journal_volume 30
_journal_year 2011
_chemical_formula_moiety 'C22 H25 Cl N2 O3 Ru, C7 H8'
_chemical_formula_sum 'C29 H33 Cl N2 O3 Ru'
_chemical_formula_weight 594.09
_chemical_name_common
;
[Chlorido(\h^6^-p-cymene)(nalidixicato-\k^2^O,O)ruthenium(II)] toluene solvate
;
_chemical_name_systematic
;
[Chlorido(\h^6^-p-ispropyltoluene)(1-ethyl-7-methyl-4-oxo-[1,8]naphthyridine-3-carboxylato-\k^2^O,O)ruthenium(II)] toluene solvate
;
_space_group_IT_number 14
_symmetry_cell_setting monoclinic
_symmetry_space_group_name_Hall '-P 2yn'
_symmetry_space_group_name_H-M 'P 1 21/n 1'
_atom_sites_solution_hydrogens geom
_atom_sites_solution_primary direct
_atom_sites_solution_secondary difmap
_audit_creation_method SHELXL-97
_cell_angle_alpha 90.00
_cell_angle_beta 97.5490(10)
_cell_angle_gamma 90.00
_cell_formula_units_Z 4
_cell_length_a 12.6517(3)
_cell_length_b 9.5094(2)
_cell_length_c 23.2404(4)
_cell_measurement_reflns_used 6639
_cell_measurement_temperature 293(2)
_cell_measurement_theta_max 27.48
_cell_measurement_theta_min 1.00
_cell_volume 2771.82(10)
_computing_cell_refinement 'DENZO-SMN (Otwinovski & Minor, 1997)'
_computing_data_collection 'Collect (Nonius, 2000)'
_computing_data_reduction 'DENZO-SMN (Otwinovski & Minor, 1997)'
_computing_structure_refinement 'SHELXL-97 (Sheldrick, 2008)'
_computing_structure_solution 'SIR92 (Altomare et al., 1993)'
_diffrn_ambient_temperature 293(2)
_diffrn_measured_fraction_theta_full 0.992
_diffrn_measured_fraction_theta_max 0.992
_diffrn_measurement_device_type
;
Nonius KappaCCD area-detector diffractometer
;
_diffrn_measurement_method '\f and \w scans'
_diffrn_radiation_monochromator graphite
_diffrn_radiation_source 'fine-focus sealed tube'
_diffrn_radiation_type MoK\a
_diffrn_radiation_wavelength 0.71073
_diffrn_reflns_av_R_equivalents 0.0413
_diffrn_reflns_av_sigmaI/netI 0.0541
_diffrn_reflns_limit_h_max 16
_diffrn_reflns_limit_h_min -16
_diffrn_reflns_limit_k_max 12
_diffrn_reflns_limit_k_min -12
_diffrn_reflns_limit_l_max 30
_diffrn_reflns_limit_l_min -30
_diffrn_reflns_number 12213
_diffrn_reflns_theta_full 27.48
_diffrn_reflns_theta_max 27.48
_diffrn_reflns_theta_min 3.33
_exptl_absorpt_coefficient_mu 0.694
_exptl_absorpt_correction_type multi-scan
_exptl_absorpt_process_details 'SCALEPACK (Otwinowski & Minor, 1997)'
_exptl_crystal_colour orange
_exptl_crystal_density_diffrn 1.424
_exptl_crystal_density_method 'not measured'
_exptl_crystal_description prism
_exptl_crystal_F_000 1224
_exptl_crystal_size_max 0.1
_exptl_crystal_size_mid 0.07
_exptl_crystal_size_min 0.06
_refine_diff_density_max 0.460
_refine_diff_density_min -0.515
_refine_diff_density_rms 0.064
_refine_ls_extinction_method none
_refine_ls_goodness_of_fit_ref 1.049
_refine_ls_hydrogen_treatment constr
_refine_ls_matrix_type full
_refine_ls_number_parameters 331
_refine_ls_number_reflns 6317
_refine_ls_number_restraints 0
_refine_ls_restrained_S_all 1.049
_refine_ls_R_factor_all 0.0817
_refine_ls_R_factor_gt 0.0412
_refine_ls_shift/su_max 0.001
_refine_ls_shift/su_mean 0.000
_refine_ls_structure_factor_coef Fsqd
_refine_ls_weighting_details 'calc w=1/[\s^2^(Fo^2^)+(0.0360P)^2^+1.4874P] where P=(Fo^2^+2Fc^2^)/3'
_refine_ls_weighting_scheme calc
_refine_ls_wR_factor_gt 0.0832
_refine_ls_wR_factor_ref 0.0973
_reflns_number_gt 4141
_reflns_number_total 6317
_reflns_threshold_expression >2sigma(I)
_cod_data_source_file om101180c_si_002.cif
_cod_data_source_block k1443
_cod_original_sg_symbol_H-M 'P 21/n'
_cod_database_code 4064205

loop_
_symmetry_equiv_pos_as_xyz
'x, y, z'
'-x+1/2, y+1/2, -z+1/2'
'-x, -y, -z'
'x-1/2, -y-1/2, z-1/2'

loop_
_atom_site_label
_atom_site_type_symbol
_atom_site_fract_x
_atom_site_fract_y
_atom_site_fract_z
_atom_site_U_iso_or_equiv
_atom_site_adp_type
_atom_site_occupancy
_atom_site_symmetry_multiplicity
_atom_site_calc_flag
_atom_site_refinement_flags
Ru1 Ru 0.19078(2) 0.13884(2) 0.823365(10) 0.04323(10) Uani 1 1 d .
Cl2 Cl 0.37211(7) 0.14794(9) 0.80151(4) 0.0572(2) Uani 1 1 d .
O3 O 0.2486(2) 0.2589(2) 0.89586(8) 0.0515(6) Uani 1 1 d .
O4 O 0.3139(3) -0.1690(2) 0.94353(11) 0.0743(9) Uani 1 1 d .
N5 N 0.4264(2) 0.3786(3) 1.08241(10) 0.0445(6) Uani 1 1 d .
O6 O 0.2391(2) -0.0372(2) 0.87221(9) 0.0562(6) Uani 1 1 d .
N7 N 0.4097(2) 0.1445(3) 1.05367(10) 0.0462(6) Uani 1 1 d .
C8 C 0.3218(3) 0.0747(3) 0.95941(12) 0.0431(7) Uani 1 1 d .
C9 C 0.1920(3) 0.1070(5) 0.67973(14) 0.0695(11) Uani 1 1 d .
H9A H 0.1472 0.1274 0.6441 0.104 Uiso 1 1 calc R
H9B H 0.2135 0.0101 0.6800 0.104 Uiso 1 1 calc R
H9C H 0.2541 0.1660 0.6830 0.104 Uiso 1 1 calc R
C10 C 0.3914(2) 0.2860(3) 1.04049(12) 0.0392(7) Uani 1 1 d .
C11 C 0.4617(3) 0.1002(4) 1.11210(13) 0.0561(9) Uani 1 1 d .
H11A H 0.4954 0.0095 1.1089 0.067 Uiso 1 1 calc R
H11B H 0.5169 0.1674 1.1259 0.067 Uiso 1 1 calc R
C12 C 0.3231(3) 0.4665(3) 0.97554(12) 0.0468(8) Uani 1 1 d .
H12 H 0.2888 0.4970 0.9398 0.056 Uiso 1 1 calc R
C13 C 0.3384(2) 0.3225(3) 0.98604(12) 0.0376(7) Uani 1 1 d .
C14 C 0.1312(3) 0.1343(4) 0.73031(13) 0.0508(8) Uani 1 1 d .
C15 C 0.2998(3) 0.2166(3) 0.94354(12) 0.0409(7) Uani 1 1 d .
C16 C 0.4089(3) 0.5149(3) 1.07095(13) 0.0441(7) Uani 1 1 d .
C17 C 0.3756(3) 0.0491(3) 1.01397(13) 0.0484(8) Uani 1 1 d .
H17 H 0.3893 -0.0445 1.0239 0.058 Uiso 1 1 calc R
C18 C 0.0702(3) 0.2953(4) 0.80096(16) 0.0599(10) Uani 1 1 d .
H18 H 0.0655 0.3866 0.8147 0.072 Uiso 1 1 calc R
C19 C 0.3580(3) 0.5623(3) 1.01737(13) 0.0506(8) Uani 1 1 d .
H19 H 0.3482 0.6580 1.0104 0.061 Uiso 1 1 calc R
C20 C 0.1217(3) 0.2714(4) 0.75214(14) 0.0557(9) Uani 1 1 d .
H20 H 0.1500 0.3470 0.7339 0.067 Uiso 1 1 calc R
C22 C 0.0349(3) 0.0476(4) 0.80795(14) 0.0555(9) Uani 1 1 d .
H22 H 0.0063 -0.0282 0.8259 0.067 Uiso 1 1 calc R
C24 C 0.0876(3) 0.0224(4) 0.75852(13) 0.0493(8) Uani 1 1 d .
H24 H 0.0932 -0.0688 0.7449 0.059 Uiso 1 1 calc R
C25 C 0.4478(3) 0.6172(4) 1.11822(15) 0.0647(11) Uani 1 1 d .
H25A H 0.4301 0.5829 1.1546 0.097 Uiso 1 1 calc R
H25B H 0.4145 0.7068 1.1098 0.097 Uiso 1 1 calc R
H25C H 0.5238 0.6271 1.1205 0.097 Uiso 1 1 calc R
C26 C 0.2898(3) -0.0528(3) 0.92303(13) 0.0497(8) Uani 1 1 d .
C27 C 0.0246(3) 0.1826(4) 0.83037(15) 0.0570(9) Uani 1 1 d .
C28 C -0.0286(4) 0.2105(5) 0.88399(18) 0.0786(12) Uani 1 1 d .
H28 H 0.0039 0.2956 0.9024 0.094 Uiso 1 1 calc R
C29 C 0.3852(4) 0.0901(6) 1.15502(18) 0.0919(15) Uani 1 1 d .
H29A H 0.3518 0.1798 1.1585 0.138 Uiso 1 1 calc R
H29B H 0.4225 0.0629 1.1920 0.138 Uiso 1 1 calc R
H29C H 0.3318 0.0211 1.1423 0.138 Uiso 1 1 calc R
C31 C -0.0109(6) 0.3203(5) 1.1555(3) 0.102(2) Uani 1 1 d .
H31 H -0.0456 0.3039 1.1878 0.123 Uiso 1 1 calc R
C32 C -0.1462(5) 0.2421(8) 0.8656(3) 0.128(2) Uani 1 1 d .
H32A H -0.1530 0.3175 0.8379 0.192 Uiso 1 1 calc R
H32B H -0.1788 0.2690 0.8990 0.192 Uiso 1 1 calc R
H32C H -0.1810 0.1597 0.8484 0.192 Uiso 1 1 calc R
C33 C -0.0130(6) 0.0937(7) 0.9285(2) 0.128(2) Uani 1 1 d .
H33A H -0.0519 0.0120 0.9137 0.192 Uiso 1 1 calc R
H33B H -0.0386 0.1239 0.9636 0.192 Uiso 1 1 calc R
H33C H 0.0615 0.0712 0.9366 0.192 Uiso 1 1 calc R
C1 C -0.0653(6) 0.3234(6) 1.1015(4) 0.1130(19) Uani 1 1 d .
H1 H -0.1383 0.3067 1.0974 0.136 Uiso 1 1 calc R
C2 C -0.0226(8) 0.3480(8) 1.0552(4) 0.133(2) Uani 1 1 d .
H2 H -0.0650 0.3542 1.0195 0.160 Uiso 1 1 calc R
C3 C 0.0800(7) 0.3640(9) 1.0588(4) 0.138(3) Uani 1 1 d .
H3 H 0.1101 0.3733 1.0245 0.166 Uiso 1 1 calc R
C4 C 0.1445(5) 0.3678(7) 1.1092(3) 0.119(2) Uani 1 1 d .
H4 H 0.2168 0.3864 1.1099 0.143 Uiso 1 1 calc R
C5 C 0.1012(7) 0.3430(7) 1.1617(3) 0.126(2) Uani 1 1 d .
C6 C 0.1668(10) 0.3382(12) 1.2180(4) 0.252(7) Uani 1 1 d .
H6A H 0.1239 0.3613 1.2478 0.377 Uiso 1 1 calc R
H6B H 0.2239 0.4048 1.2187 0.377 Uiso 1 1 calc R
H6C H 0.1956 0.2454 1.2246 0.377 Uiso 1 1 calc R

loop_
_atom_site_aniso_label
_atom_site_aniso_U_11
_atom_site_aniso_U_22
_atom_site_aniso_U_33
_atom_site_aniso_U_23
_atom_site_aniso_U_13
_atom_site_aniso_U_12
Ru1 0.05915(18) 0.02992(13) 0.03559(13) 0.00136(11) -0.01253(10) 0.00055(13)
Cl2 0.0585(5) 0.0517(5) 0.0560(5) 0.0022(4) -0.0124(4) -0.0006(4)
O3 0.0789(17) 0.0321(11) 0.0365(11) 0.0035(9) -0.0189(10) 0.0041(11)
O4 0.125(3) 0.0301(13) 0.0577(14) 0.0087(10) -0.0273(15) 0.0049(13)
N5 0.0523(16) 0.0424(15) 0.0354(12) 0.0019(11) -0.0071(11) -0.0018(13)
O6 0.0836(18) 0.0332(11) 0.0448(12) 0.0026(10) -0.0179(11) -0.0011(12)
N7 0.0562(17) 0.0397(14) 0.0379(12) 0.0077(11) -0.0126(11) 0.0025(13)
C8 0.054(2) 0.0328(15) 0.0394(15) 0.0040(13) -0.0044(13) 0.0016(14)
C9 0.074(3) 0.091(3) 0.0404(18) 0.0029(19) -0.0044(17) -0.008(2)
C10 0.0407(18) 0.0391(17) 0.0364(14) 0.0048(13) -0.0005(12) 0.0006(14)
C11 0.067(2) 0.049(2) 0.0440(17) 0.0093(15) -0.0221(16) 0.0018(17)
C12 0.062(2) 0.0393(17) 0.0352(15) 0.0058(13) -0.0075(14) -0.0014(16)
C13 0.0453(18) 0.0328(15) 0.0339(14) 0.0030(12) 0.0015(12) 0.0008(13)
C14 0.055(2) 0.054(2) 0.0377(15) 0.0035(15) -0.0159(14) 0.0011(18)
C15 0.0483(19) 0.0377(17) 0.0349(14) 0.0028(13) -0.0017(13) 0.0017(14)
C16 0.0469(19) 0.0425(18) 0.0406(15) -0.0027(14) -0.0030(13) -0.0061(15)
C17 0.062(2) 0.0316(16) 0.0468(17) 0.0065(13) -0.0106(15) 0.0030(15)
C18 0.066(3) 0.0415(19) 0.064(2) -0.0057(17) -0.0231(18) 0.0078(18)
C19 0.069(2) 0.0336(17) 0.0463(17) 0.0033(14) -0.0032(16) -0.0004(16)
C20 0.059(2) 0.050(2) 0.0509(19) 0.0122(16) -0.0196(16) -0.0050(18)
C22 0.065(2) 0.047(2) 0.0512(19) 0.0002(16) -0.0056(17) -0.0063(17)
C24 0.060(2) 0.0411(18) 0.0411(16) -0.0033(14) -0.0123(15) -0.0006(16)
C25 0.086(3) 0.048(2) 0.0522(19) -0.0097(16) -0.0181(18) -0.0002(19)
C26 0.067(2) 0.0346(17) 0.0440(17) 0.0049(14) -0.0068(15) -0.0007(16)
C27 0.064(2) 0.050(2) 0.0516(19) -0.0095(16) -0.0109(17) 0.0035(18)
C28 0.079(3) 0.080(3) 0.075(3) -0.019(2) 0.007(2) 0.008(3)
C29 0.098(4) 0.121(4) 0.055(2) 0.035(3) 0.001(2) 0.001(3)
C31 0.121(5) 0.066(3) 0.135(5) 0.020(3) 0.075(4) 0.027(3)
C32 0.079(4) 0.171(7) 0.136(5) -0.026(5) 0.020(3) 0.026(4)
C33 0.165(6) 0.148(6) 0.079(3) 0.013(4) 0.053(4) 0.027(5)
C1 0.105(5) 0.074(4) 0.161(6) -0.001(4) 0.021(5) -0.010(3)
C2 0.153(8) 0.127(6) 0.128(6) -0.015(5) 0.048(5) 0.015(5)
C3 0.125(6) 0.180(8) 0.120(6) 0.008(5) 0.053(5) 0.011(6)
C4 0.084(4) 0.148(6) 0.134(5) -0.018(5) 0.044(4) -0.005(4)
C5 0.168(7) 0.093(4) 0.111(5) -0.015(3) -0.001(5) 0.054(5)
C6 0.327(15) 0.261(12) 0.144(7) -0.078(7) -0.054(8) 0.161(11)

loop_
_atom_type_symbol
_atom_type_description
_atom_type_scat_dispersion_real
_atom_type_scat_dispersion_imag
_atom_type_scat_source
C C 0.0033 0.0016 'International Tables Vol C Tables 4.2.6.8 and 6.1.1.4'
H H 0.0000 0.0000 'International Tables Vol C Tables 4.2.6.8 and 6.1.1.4'
N N 0.0061 0.0033 'International Tables Vol C Tables 4.2.6.8 and 6.1.1.4'
O O 0.0106 0.0060 'International Tables Vol C Tables 4.2.6.8 and 6.1.1.4'
Cl Cl 0.1484 0.1585 'International Tables Vol C Tables 4.2.6.8 and 6.1.1.4'
Ru Ru -1.2594 0.8363 'International Tables Vol C Tables 4.2.6.8 and 6.1.1.4'

loop_
_geom_angle_atom_site_label_1
_geom_angle_atom_site_label_2
_geom_angle_atom_site_label_3
_geom_angle
O6 Ru1 O3 87.30(8)
O6 Ru1 C22 87.90(12)
O3 Ru1 C22 125.06(12)
O6 Ru1 C18 147.52(14)
O3 Ru1 C18 88.81(11)
C22 Ru1 C18 68.31(14)
O6 Ru1 C24 94.35(10)
O3 Ru1 C24 163.26(12)
C22 Ru1 C24 38.58(13)
C18 Ru1 C24 80.86(13)
O6 Ru1 C27 109.49(13)
O3 Ru1 C27 94.28(11)
C22 Ru1 C27 37.85(13)
C18 Ru1 C27 38.75(14)
C24 Ru1 C27 69.44(13)
O6 Ru1 C20 161.50(11)
O3 Ru1 C20 111.17(11)
C22 Ru1 C20 80.68(14)
C18 Ru1 C20 37.82(14)
C24 Ru1 C20 67.70(13)
C27 Ru1 C20 69.44(14)
O6 Ru1 C14 124.26(11)
O3 Ru1 C14 147.66(11)
C22 Ru1 C14 68.76(13)
C18 Ru1 C14 68.49(14)
C24 Ru1 C14 37.47(12)
C27 Ru1 C14 82.36(13)
C20 Ru1 C14 37.68(13)
O6 Ru1 Cl2 85.63(8)
O3 Ru1 Cl2 84.73(7)
C22 Ru1 Cl2 149.17(10)
C18 Ru1 Cl2 126.07(12)
C24 Ru1 Cl2 111.99(10)
C27 Ru1 Cl2 164.81(10)
C20 Ru1 Cl2 96.73(11)
C14 Ru1 Cl2 90.35(10)
C15 O3 Ru1 127.89(19)
C16 N5 C10 117.5(2)
C26 O6 Ru1 132.7(2)
C17 N7 C10 118.6(2)
C17 N7 C11 120.4(3)
C10 N7 C11 121.0(3)
C17 C8 C15 117.6(3)
C17 C8 C26 116.0(3)
C15 C8 C26 126.4(3)
C14 C9 H9A 109.5
C14 C9 H9B 109.5
H9A C9 H9B 109.5
C14 C9 H9C 109.5
H9A C9 H9C 109.5
H9B C9 H9C 109.5
N5 C10 N7 116.4(2)
N5 C10 C13 124.5(3)
N7 C10 C13 119.1(3)
C29 C11 N7 112.5(3)
C29 C11 H11A 109.1
N7 C11 H11A 109.1
C29 C11 H11B 109.1
N7 C11 H11B 109.1
H11A C11 H11B 107.8
C19 C12 C13 120.3(3)
C19 C12 H12 119.8
C13 C12 H12 119.8
C10 C13 C12 116.2(3)
C10 C13 C15 121.5(3)
C12 C13 C15 122.3(3)
C24 C14 C20 118.5(3)
C24 C14 C9 120.4(3)
C20 C14 C9 121.0(3)
C24 C14 Ru1 70.07(17)
C20 C14 Ru1 70.23(17)
C9 C14 Ru1 128.8(2)
O3 C15 C8 126.0(3)
O3 C15 C13 117.4(3)
C8 C15 C13 116.6(2)
N5 C16 C19 122.3(3)
N5 C16 C25 116.9(3)
C19 C16 C25 120.8(3)
N7 C17 C8 126.5(3)
N7 C17 H17 116.7
C8 C17 H17 116.7
C20 C18 C27 121.7(3)
C20 C18 Ru1 72.1(2)
C27 C18 Ru1 71.5(2)
C20 C18 H18 119.2
C27 C18 H18 119.2
Ru1 C18 H18 129.8
C12 C19 C16 119.2(3)
C12 C19 H19 120.4
C16 C19 H19 120.4
C18 C20 C14 120.8(3)
C18 C20 Ru1 70.10(19)
C14 C20 Ru1 72.09(18)
C18 C20 H20 119.6
C14 C20 H20 119.6
Ru1 C20 H20 131.0
C27 C22 C24 122.1(3)
C27 C22 Ru1 72.2(2)
C24 C22 Ru1 71.6(2)
C27 C22 H22 118.9
C24 C22 H22 118.9
Ru1 C22 H22 130.0
C14 C24 C22 120.4(3)
C14 C24 Ru1 72.47(18)
C22 C24 Ru1 69.85(18)
C14 C24 H24 119.8
C22 C24 H24 119.8
Ru1 C24 H24 130.5
C16 C25 H25A 109.5
C16 C25 H25B 109.5
H25A C25 H25B 109.5
C16 C25 H25C 109.5
H25A C25 H25C 109.5
H25B C25 H25C 109.5
O4 C26 O6 122.2(3)
O4 C26 C8 118.3(3)
O6 C26 C8 119.5(3)
C22 C27 C18 116.5(3)
C22 C27 C28 122.7(4)
C18 C27 C28 120.8(3)
C22 C27 Ru1 70.0(2)
C18 C27 Ru1 69.7(2)
C28 C27 Ru1 129.4(3)
C33 C28 C27 113.7(4)
C33 C28 C32 111.8(5)
C27 C28 C32 109.1(4)
C33 C28 H28 107.3
C27 C28 H28 107.3
C32 C28 H28 107.3
C11 C29 H29A 109.5
C11 C29 H29B 109.5
H29A C29 H29B 109.5
C11 C29 H29C 109.5
H29A C29 H29C 109.5
H29B C29 H29C 109.5
C1 C31 C5 118.0(6)
C1 C31 H31 121.0
C5 C31 H31 121.0
C28 C32 H32A 109.5
C28 C32 H32B 109.5
H32A C32 H32B 109.5
C28 C32 H32C 109.5
H32A C32 H32C 109.5
H32B C32 H32C 109.5
C28 C33 H33A 109.5
C28 C33 H33B 109.5
H33A C33 H33B 109.5
C28 C33 H33C 109.5
H33A C33 H33C 109.5
H33B C33 H33C 109.5
C2 C1 C31 124.2(7)
C2 C1 H1 117.9
C31 C1 H1 117.9
C1 C2 C3 119.6(9)
C1 C2 H2 120.2
C3 C2 H2 120.2
C2 C3 C4 123.2(7)
C2 C3 H3 118.4
C4 C3 H3 118.4
C3 C4 C5 119.2(7)
C3 C4 H4 120.4
C5 C4 H4 120.4
C4 C5 C31 115.5(6)
C4 C5 C6 122.6(9)
C31 C5 C6 121.9(9)
C5 C6 H6A 109.5
C5 C6 H6B 109.5
H6A C6 H6B 109.5
C5 C6 H6C 109.5
H6A C6 H6C 109.5
H6B C6 H6C 109.5

loop_
_geom_bond_atom_site_label_1
_geom_bond_atom_site_label_2
_geom_bond_distance
Ru1 O6 2.070(2)
Ru1 O3 2.0866(19)
Ru1 C22 2.141(4)
Ru1 C18 2.145(4)
Ru1 C24 2.164(3)
Ru1 C27 2.170(4)
Ru1 C20 2.171(3)
Ru1 C14 2.195(3)
Ru1 Cl2 2.4155(10)
O3 C15 1.273(3)
O4 C26 1.226(4)
N5 C16 1.336(4)
N5 C10 1.345(4)
O6 C26 1.276(4)
N7 C17 1.325(4)
N7 C10 1.393(4)
N7 C11 1.490(4)
C8 C17 1.380(4)
C8 C15 1.417(4)
C8 C26 1.503(4)
C9 C14 1.510(5)
C9 H9A 0.9600
C9 H9B 0.9600
C9 H9C 0.9600
C10 C13 1.395(4)
C11 C29 1.481(6)
C11 H11A 0.9700
C11 H11B 0.9700
C12 C19 1.363(4)
C12 C13 1.400(4)
C12 H12 0.9300
C13 C15 1.450(4)
C14 C24 1.400(5)
C14 C20 1.410(5)
C16 C19 1.399(4)
C16 C25 1.501(4)
C17 H17 0.9300
C18 C20 1.399(5)
C18 C27 1.432(5)
C18 H18 0.9300
C19 H19 0.9300
C20 H20 0.9300
C22 C27 1.398(5)
C22 C24 1.422(5)
C22 H22 0.9300
C24 H24 0.9300
C25 H25A 0.9600
C25 H25B 0.9600
C25 H25C 0.9600
C27 C28 1.516(6)
C28 C33 1.514(7)
C28 C32 1.523(7)
C28 H28 0.9800
C29 H29A 0.9600
C29 H29B 0.9600
C29 H29C 0.9600
C31 C1 1.352(9)
C31 C5 1.423(9)
C31 H31 0.9300
C32 H32A 0.9600
C32 H32B 0.9600
C32 H32C 0.9600
C33 H33A 0.9600
C33 H33B 0.9600
C33 H33C 0.9600
C1 C2 1.286(9)
C1 H1 0.9300
C2 C3 1.298(10)
C2 H2 0.9300
C3 C4 1.338(9)
C3 H3 0.9300
C4 C5 1.421(9)
C4 H4 0.9300
C5 C6 1.455(10)
C6 H6A 0.9600
C6 H6B 0.9600
C6 H6C 0.9600
